data_4033179
loop_
_publ_author_name
'Charris-Molina, Andr\'es'
'Castillo, Juan-Carlos'
'Mac\'ias, Mario'
'Portilla, Jaime'

_publ_section_title
;
 One-Step Synthesis of Fully Functionalized Pyrazolo[3,4-b]pyridines via
 Isobenzofuranone Ring Opening.
;
_journal_issue 23
_journal_name_full 'The Journal of organic chemistry'
_journal_page_first 12674
_journal_page_last 12681
_journal_paper_doi 10.1021/acs.joc.7b02471
_journal_volume 82
_journal_year 2017
_chemical_formula_moiety ' C28 H20 F N3 O3, C3 H7 N O'
_chemical_formula_sum 'C31 H27 F N4 O4'
_chemical_formula_weight 538.56
_space_group_crystal_system triclinic
_space_group_IT_number 2
_space_group_name_Hall '-P 1'
_space_group_name_H-M_alt 'P -1'
_symmetry_space_group_name_Hall '-P 1'
_symmetry_space_group_name_H-M 'P -1'
_atom_sites_solution_hydrogens mixed
_atom_sites_solution_primary iterative
_atom_sites_solution_secondary difmap
_audit_creation_method SHELXL-2016/6
_audit_update_record
;
2017-08-11 # Formatted by publCIF

;
_cell_angle_alpha 111.386(10)
_cell_angle_beta 93.203(10)
_cell_angle_gamma 111.842(13)
_cell_formula_units_Z 2
_cell_length_a 10.8530(15)
_cell_length_b 12.0931(16)
_cell_length_c 12.7462(12)
_cell_measurement_reflns_used 6603
_cell_measurement_temperature 298(2)
_cell_measurement_theta_max 24.8620
_cell_measurement_theta_min 3.9580
_cell_volume 1409.9(4)
_computing_cell_refinement
;
CrysAlisPro, Agilent Technologies,
Version 1.171.37.35 (release 13-08-2014 CrysAlis171 .NET)
(compiled Aug 13 2014,18:06:01)
;
_computing_data_collection
;
CrysAlisPro, Agilent Technologies,
Version 1.171.37.35 (release 13-08-2014 CrysAlis171 .NET)
(compiled Aug 13 2014,18:06:01)
;
_computing_data_reduction
;
CrysAlisPro, Agilent Technologies,
Version 1.171.37.35 (release 13-08-2014 CrysAlis171 .NET)
(compiled Aug 13 2014,18:06:01)
;
_computing_molecular_graphics 'Mercury (Macrae et al., 2008)'
_computing_publication_material 'SHELXL-2014 (Sheldrick, 2015)'
_computing_structure_refinement 'SHELXL-2014 (Sheldrick, 2015)'
_computing_structure_solution 'Superflip (Palatinus & Chapuis, 2007)'
_diffrn_ambient_temperature 298(2)
_diffrn_detector 'CCD plate'
_diffrn_detector_area_resol_mean 5.3072
_diffrn_detector_type Atlas
_diffrn_measured_fraction_theta_full 0.999
_diffrn_measured_fraction_theta_max 0.998
_diffrn_measurement_device 'four-circle diffractometer'
_diffrn_measurement_device_type 'SuperNova, Dual, Cu at zero, Atlas'
_diffrn_measurement_method '\w scans'
_diffrn_radiation_type MoK\a
_diffrn_radiation_wavelength 0.71073
_diffrn_reflns_av_R_equivalents 0.0706
_diffrn_reflns_av_unetI/netI 0.0464
_diffrn_reflns_Laue_measured_fraction_full 0.999
_diffrn_reflns_Laue_measured_fraction_max 0.998
_diffrn_reflns_limit_h_max 13
_diffrn_reflns_limit_h_min -13
_diffrn_reflns_limit_k_max 15
_diffrn_reflns_limit_k_min -15
_diffrn_reflns_limit_l_max 15
_diffrn_reflns_limit_l_min -15
_diffrn_reflns_number 28985
_diffrn_reflns_point_group_measured_fraction_full 0.999
_diffrn_reflns_point_group_measured_fraction_max 0.998
_diffrn_reflns_theta_full 25.242
_diffrn_reflns_theta_max 26.365
_diffrn_reflns_theta_min 3.003
_diffrn_source 'SuperNova (Mo) X-ray Source'
_exptl_absorpt_coefficient_mu 0.090
_exptl_absorpt_correction_T_max 1.00000
_exptl_absorpt_correction_T_min 0.67724
_exptl_absorpt_correction_type multi-scan
_exptl_absorpt_process_details
;
CrysAlisPro, Agilent Technologies,
Version 1.171.37.35 (release 13-08-2014 CrysAlis171 .NET)
(compiled Aug 13 2014,18:06:01)
Empirical absorption correction using spherical harmonics,
 implemented in SCALE3 ABSPACK scaling algorithm.
;
_exptl_crystal_colour colorless
_exptl_crystal_density_diffrn 1.269
_exptl_crystal_description parallelepiped
_exptl_crystal_F_000 564
_exptl_crystal_size_max 0.170
_exptl_crystal_size_mid 0.161
_exptl_crystal_size_min 0.075
_refine_diff_density_max 0.652
_refine_diff_density_min -0.272
_refine_diff_density_rms 0.055
_refine_ls_extinction_coef 0.025(5)
_refine_ls_extinction_expression Fc^*^=kFc[1+0.001xFc^2^\l^3^/sin(2\q)]^-1/4^
_refine_ls_extinction_method 'SHELXL-2016/6 (Sheldrick 2016)'
_refine_ls_goodness_of_fit_ref 1.018
_refine_ls_hydrogen_treatment mixed
_refine_ls_matrix_type full
_refine_ls_number_parameters 418
_refine_ls_number_reflns 5753
_refine_ls_number_restraints 158
_refine_ls_restrained_S_all 1.037
_refine_ls_R_factor_all 0.1040
_refine_ls_R_factor_gt 0.0736
_refine_ls_shift/su_max 0.007
_refine_ls_shift/su_mean 0.000
_refine_ls_structure_factor_coef Fsqd
_refine_ls_weighting_details 'w=1/[\s^2^(Fo^2^)+(0.1051P)^2^+0.8840P] where P=(Fo^2^+2Fc^2^)/3'
_refine_ls_weighting_scheme calc
_refine_ls_wR_factor_gt 0.2065
_refine_ls_wR_factor_ref 0.2348
_reflns_Friedel_coverage 0.000
_reflns_number_gt 3751
_reflns_number_total 5753
_reflns_threshold_expression 'I > 2\s(I)'
_cod_data_source_file jo7b02471_si_002.cif
_cod_data_source_block shelxs2_compound_4j
_cod_depositor_comments 'Adding full bibliography for 4033175--4033179.cif.'
_cod_original_cell_volume 1409.9(3)
_cod_database_code 4033179
_publcif_datablock.id {bd05d215-6ae7-4cf2-b404-200b844c900f}

_shelx_shelxl_version_number 2016/6
_shelx_space_group_comment
;
The symmetry employed for this shelxl refinement is uniquely defined
by the following loop, which should always be used as a source of
symmetry information in preference to the above space-group names.
They are only intended as comments.
;
_shelx_estimated_absorpt_t_min 0.985
_shelx_estimated_absorpt_t_max 0.993
_publcif_info_exptl_table_max_cols 4
_publcif_info_exptl_table_use_headnotes n

loop_
_space_group_symop_operation_xyz
'x, y, z'
'-x, -y, -z'

loop_
_atom_site_label
_atom_site_type_symbol
_atom_site_fract_x
_atom_site_fract_y
_atom_site_fract_z
_atom_site_U_iso_or_equiv
_atom_site_adp_type
_atom_site_occupancy
_atom_site_site_symmetry_order
_atom_site_calc_flag
_atom_site_refinement_flags_posn
_atom_site_refinement_flags_adp
_atom_site_refinement_flags_occupancy
_atom_site_disorder_assembly
_atom_site_disorder_group
F1 F 0.8884(3) 0.8025(4) 1.3391(2) 0.1406(12) Uani 1 1 d . . . . .
N4A N 0.4584(16) 0.5136(18) 0.3219(15) 0.120(2) Uani 0.616(7) 1 d D U P A 1
C31A C 0.4606(14) 0.3926(10) 0.3238(10) 0.161(4) Uani 0.616(7) 1 d D U P A 1
H31A H 0.446054 0.389892 0.396540 0.242 Uiso 0.616(7) 1 calc R U P A 1
H31B H 0.547381 0.391930 0.313555 0.242 Uiso 0.616(7) 1 calc R U P A 1
H31C H 0.389965 0.317541 0.262348 0.242 Uiso 0.616(7) 1 calc R U P A 1
C30A C 0.4749(15) 0.5078(13) 0.2184(10) 0.173(4) Uani 0.616(7) 1 d D U P A 1
H30A H 0.468355 0.581469 0.210280 0.259 Uiso 0.616(7) 1 calc R U P A 1
H30B H 0.405421 0.428154 0.160326 0.259 Uiso 0.616(7) 1 calc R U P A 1
H30C H 0.562762 0.509749 0.209400 0.259 Uiso 0.616(7) 1 calc R U P A 1
C29A C 0.3549(13) 0.5383(13) 0.3606(10) 0.132(3) Uani 0.616(7) 1 d D U P A 1
H29A H 0.290404 0.478531 0.381345 0.159 Uiso 0.616(7) 1 calc R U P A 1
O4A O 0.3436(15) 0.6398(11) 0.3692(15) 0.135(4) Uani 0.616(7) 1 d D U P A 1
N4B N 0.463(2) 0.510(3) 0.325(2) 0.123(3) Uani 0.384(7) 1 d D U P A 2
C31B C 0.5917(18) 0.5047(18) 0.3646(15) 0.154(3) Uani 0.384(7) 1 d D U P A 2
H31D H 0.574919 0.453580 0.409201 0.231 Uiso 0.384(7) 1 calc R U P A 2
H31E H 0.659044 0.591883 0.411448 0.231 Uiso 0.384(7) 1 calc R U P A 2
H31F H 0.623981 0.465120 0.298728 0.231 Uiso 0.384(7) 1 calc R U P A 2
C30B C 0.549(2) 0.5979(19) 0.2957(16) 0.152(4) Uani 0.384(7) 1 d D U P A 2
H30D H 0.519641 0.574763 0.215089 0.227 Uiso 0.384(7) 1 calc R U P A 2
H30E H 0.638058 0.600800 0.309843 0.227 Uiso 0.384(7) 1 calc R U P A 2
H30F H 0.551466 0.682324 0.340625 0.227 Uiso 0.384(7) 1 calc R U P A 2
C29B C 0.3882(19) 0.556(2) 0.3939(16) 0.139(3) Uani 0.384(7) 1 d D U P A 2
H29B H 0.389428 0.557031 0.467295 0.167 Uiso 0.384(7) 1 calc R U P A 2
O4B O 0.316(2) 0.597(2) 0.3520(19) 0.115(4) Uani 0.384(7) 1 d D U P A 2
O1 O 0.0322(2) 0.6484(3) 0.9947(2) 0.0860(8) Uani 1 1 d . . . . .
N1 N 0.6720(2) 0.9084(2) 0.93251(19) 0.0530(6) Uani 1 1 d . . . . .
C1 C 0.8182(4) 0.8152(5) 1.2550(3) 0.0891(12) Uani 1 1 d . . . . .
C28 C 0.5450(3) 0.8935(3) 0.6584(3) 0.0622(8) Uani 1 1 d . . . . .
H28 H 0.462980 0.820402 0.638857 0.075 Uiso 1 1 calc R U . . .
C27 C 0.5878(4) 0.9416(4) 0.5771(3) 0.0733(9) Uani 1 1 d . . . . .
H27 H 0.533823 0.900342 0.502833 0.088 Uiso 1 1 calc R U . . .
C5 C 0.7656(3) 0.7803(4) 1.0613(3) 0.0737(9) Uani 1 1 d . . . . .
H5 H 0.778657 0.750044 0.986313 0.088 Uiso 1 1 calc R U . . .
HO3 H 0.219(4) 0.666(4) 0.455(4) 0.103(16) Uiso 1 1 d D . . . .
C6 C 0.8379(4) 0.7690(5) 1.1466(4) 0.0936(13) Uani 1 1 d . . . . .
H6 H 0.898532 0.730533 1.129806 0.112 Uiso 1 1 calc R U . . .
C7 C 0.5999(3) 0.8487(3) 0.9931(2) 0.0513(6) Uani 1 1 d . . . . .
C9 C 0.4499(3) 0.8483(3) 0.8646(2) 0.0469(6) Uani 1 1 d . . . . .
C8 C 0.4564(3) 0.8061(3) 0.9524(2) 0.0474(6) Uani 1 1 d . . . . .
C10 C 0.3274(3) 0.6628(3) 1.0505(3) 0.0680(8) Uani 1 1 d . . . . .
H10A H 0.242670 0.586480 1.026153 0.102 Uiso 1 1 calc R U . . .
H10B H 0.335004 0.722386 1.127625 0.102 Uiso 1 1 calc R U . . .
H10C H 0.401483 0.637551 1.049092 0.102 Uiso 1 1 calc R U . . .
C11 C 0.3320(3) 0.7287(3) 0.9703(2) 0.0514(6) Uani 1 1 d . . . . .
C12 C 0.2146(3) 0.7117(3) 0.9033(2) 0.0506(6) Uani 1 1 d . . . . .
C13 C 0.2230(3) 0.7711(3) 0.8245(2) 0.0478(6) Uani 1 1 d . . . . .
C14 C 0.0758(3) 0.6225(3) 0.9081(3) 0.0582(7) Uani 1 1 d . . . . .
C15 C -0.0001(4) 0.4990(4) 0.8035(3) 0.0898(12) Uani 1 1 d . . . . .
H15A H 0.004152 0.517149 0.736114 0.135 Uiso 1 1 calc R U . . .
H15B H -0.093371 0.460844 0.808226 0.135 Uiso 1 1 calc R U . . .
H15C H 0.039856 0.438953 0.798299 0.135 Uiso 1 1 calc R U . . .
C16 C 0.1013(3) 0.7710(3) 0.7643(2) 0.0518(6) Uani 1 1 d . . . . .
C26 C 0.7084(4) 1.0487(4) 0.6046(3) 0.0774(10) Uani 1 1 d . . . . .
H26 H 0.736017 1.081217 0.549915 0.093 Uiso 1 1 calc R U . . .
C25 C 0.7882(4) 1.1079(3) 0.7146(3) 0.0732(9) Uani 1 1 d . . . . .
H25 H 0.870951 1.180090 0.733656 0.088 Uiso 1 1 calc R U . . .
C24 C 0.7477(3) 1.0619(3) 0.7962(3) 0.0595(7) Uani 1 1 d . . . . .
H24 H 0.802668 1.102591 0.870040 0.071 Uiso 1 1 calc R U . . .
C23 C 0.6251(3) 0.9551(3) 0.7685(2) 0.0489(6) Uani 1 1 d . . . . .
C22 C 0.0245(3) 0.8260(3) 0.8302(3) 0.0643(8) Uani 1 1 d . . . . .
H22 H 0.041705 0.850493 0.909566 0.077 Uiso 1 1 calc R U . . .
C21 C -0.0774(4) 0.8448(4) 0.7790(4) 0.0794(10) Uani 1 1 d . . . . .
H21 H -0.129000 0.880746 0.823835 0.095 Uiso 1 1 calc R U . . .
C20 C -0.1024(4) 0.8108(4) 0.6634(4) 0.0864(11) Uani 1 1 d . . . . .
H20 H -0.169846 0.825313 0.629791 0.104 Uiso 1 1 calc R U . . .
C19 C -0.0283(3) 0.7549(4) 0.5954(3) 0.0735(9) Uani 1 1 d . . . . .
H19 H -0.046474 0.731382 0.516174 0.088 Uiso 1 1 calc R U . . .
C18 C 0.1499(3) 0.6690(3) 0.5706(3) 0.0618(8) Uani 1 1 d . . . . .
C17 C 0.0738(3) 0.7338(3) 0.6452(3) 0.0563(7) Uani 1 1 d . . . . .
C3 C 0.6582(4) 0.8833(4) 1.1980(3) 0.0737(9) Uani 1 1 d . . . . .
H3 H 0.597607 0.921473 1.216241 0.088 Uiso 1 1 calc R U . . .
O3 O 0.1751(3) 0.7046(3) 0.4855(2) 0.0883(8) Uani 1 1 d D . . . .
N3 N 0.3397(2) 0.8378(2) 0.80274(18) 0.0485(5) Uani 1 1 d . . . . .
C2 C 0.7327(4) 0.8737(4) 1.2836(3) 0.0882(11) Uani 1 1 d . . . . .
H2 H 0.724073 0.906954 1.359706 0.106 Uiso 1 1 calc R U . . .
O2 O 0.1840(3) 0.5905(2) 0.5869(2) 0.0791(7) Uani 1 1 d . . . . .
N2 N 0.5808(2) 0.9077(2) 0.85303(19) 0.0503(6) Uani 1 1 d . . . . .
C4 C 0.6740(3) 0.8362(3) 1.0857(2) 0.0549(7) Uani 1 1 d . . . . .

loop_
_atom_site_aniso_label
_atom_site_aniso_U_11
_atom_site_aniso_U_22
_atom_site_aniso_U_33
_atom_site_aniso_U_23
_atom_site_aniso_U_13
_atom_site_aniso_U_12
F1 0.123(2) 0.256(4) 0.115(2) 0.121(2) 0.0286(16) 0.111(2)
N4A 0.157(4) 0.111(3) 0.111(3) 0.035(3) 0.038(3) 0.087(3)
C31A 0.192(8) 0.110(6) 0.182(8) 0.040(5) 0.043(7) 0.084(6)
C30A 0.212(9) 0.152(7) 0.142(7) 0.049(6) 0.064(7) 0.075(7)
C29A 0.160(5) 0.124(5) 0.125(5) 0.036(4) 0.025(4) 0.088(4)
O4A 0.155(7) 0.114(6) 0.142(7) 0.042(5) 0.052(5) 0.070(5)
N4B 0.159(5) 0.113(4) 0.120(4) 0.034(4) 0.034(4) 0.094(4)
C31B 0.166(6) 0.138(6) 0.151(6) 0.028(5) 0.017(5) 0.091(5)
C30B 0.173(6) 0.136(6) 0.140(6) 0.039(5) 0.038(5) 0.077(5)
C29B 0.164(6) 0.131(5) 0.128(6) 0.027(5) 0.024(5) 0.096(5)
O4B 0.127(8) 0.142(10) 0.111(7) 0.055(8) 0.060(6) 0.086(7)
O1 0.0727(15) 0.0868(17) 0.0896(17) 0.0338(14) 0.0433(13) 0.0237(13)
N1 0.0451(12) 0.0660(14) 0.0533(13) 0.0264(11) 0.0112(10) 0.0275(11)
C1 0.076(2) 0.142(4) 0.080(2) 0.068(2) 0.0142(19) 0.056(3)
C28 0.0527(16) 0.077(2) 0.0602(17) 0.0352(15) 0.0162(13) 0.0240(15)
C27 0.070(2) 0.100(3) 0.0603(18) 0.0440(18) 0.0180(15) 0.035(2)
C5 0.066(2) 0.112(3) 0.069(2) 0.046(2) 0.0244(16) 0.055(2)
C6 0.082(2) 0.157(4) 0.095(3) 0.074(3) 0.033(2) 0.081(3)
C7 0.0487(15) 0.0615(16) 0.0504(14) 0.0240(13) 0.0142(11) 0.0291(13)
C9 0.0433(14) 0.0530(14) 0.0486(14) 0.0207(12) 0.0137(11) 0.0245(12)
C8 0.0469(14) 0.0567(15) 0.0480(14) 0.0248(12) 0.0156(11) 0.0279(12)
C10 0.0654(19) 0.084(2) 0.082(2) 0.0546(18) 0.0266(16) 0.0378(17)
C11 0.0536(15) 0.0592(16) 0.0538(15) 0.0281(13) 0.0198(12) 0.0309(13)
C12 0.0471(15) 0.0573(15) 0.0530(15) 0.0249(12) 0.0174(12) 0.0252(12)
C13 0.0432(14) 0.0511(14) 0.0517(14) 0.0195(12) 0.0139(11) 0.0238(12)
C14 0.0532(16) 0.0633(17) 0.0663(18) 0.0334(15) 0.0205(14) 0.0256(14)
C15 0.078(2) 0.076(2) 0.084(2) 0.0321(19) 0.0130(19) 0.0022(19)
C16 0.0430(14) 0.0526(15) 0.0621(16) 0.0254(13) 0.0121(12) 0.0210(12)
C26 0.085(2) 0.094(3) 0.081(2) 0.058(2) 0.0376(19) 0.043(2)
C25 0.067(2) 0.066(2) 0.089(2) 0.0407(18) 0.0311(18) 0.0202(16)
C24 0.0524(16) 0.0608(17) 0.0622(17) 0.0241(14) 0.0158(13) 0.0216(14)
C23 0.0454(14) 0.0574(15) 0.0522(15) 0.0265(12) 0.0167(11) 0.0258(12)
C22 0.0518(16) 0.076(2) 0.0716(19) 0.0299(16) 0.0184(14) 0.0339(15)
C21 0.065(2) 0.099(3) 0.094(3) 0.040(2) 0.0256(18) 0.054(2)
C20 0.065(2) 0.110(3) 0.105(3) 0.048(2) 0.0118(19) 0.055(2)
C19 0.0628(19) 0.087(2) 0.073(2) 0.0343(18) 0.0025(16) 0.0341(18)
C18 0.0570(17) 0.0660(18) 0.0553(17) 0.0202(14) 0.0063(13) 0.0244(15)
C17 0.0464(15) 0.0612(17) 0.0625(17) 0.0269(14) 0.0085(12) 0.0235(13)
C3 0.092(2) 0.093(2) 0.0601(19) 0.0357(17) 0.0243(17) 0.058(2)
O3 0.100(2) 0.119(2) 0.0756(16) 0.0521(16) 0.0390(15) 0.0637(18)
N3 0.0427(12) 0.0573(13) 0.0528(12) 0.0263(10) 0.0137(9) 0.0249(10)
C2 0.107(3) 0.118(3) 0.0555(19) 0.041(2) 0.0182(19) 0.060(3)
O2 0.0931(17) 0.0810(15) 0.0766(15) 0.0296(12) 0.0238(13) 0.0530(14)
N2 0.0415(12) 0.0641(14) 0.0523(12) 0.0297(11) 0.0139(9) 0.0236(10)
C4 0.0484(15) 0.0661(17) 0.0572(16) 0.0302(14) 0.0118(12) 0.0269(13)

loop_
_atom_type_symbol
_atom_type_description
_atom_type_scat_dispersion_real
_atom_type_scat_dispersion_imag
_atom_type_scat_source
C C 0.0033 0.0016 'International Tables Vol C Tables 4.2.6.8 and 6.1.1.4'
H H 0.0000 0.0000 'International Tables Vol C Tables 4.2.6.8 and 6.1.1.4'
N N 0.0061 0.0033 'International Tables Vol C Tables 4.2.6.8 and 6.1.1.4'
O O 0.0106 0.0060 'International Tables Vol C Tables 4.2.6.8 and 6.1.1.4'
F F 0.0171 0.0103 'International Tables Vol C Tables 4.2.6.8 and 6.1.1.4'

loop_
_geom_angle_atom_site_label_1
_geom_angle_atom_site_label_2
_geom_angle_atom_site_label_3
_geom_angle
C30A N4A C29A 118.7(12)
C30A N4A C31A 105.7(12)
C29A N4A C31A 113.9(11)
N4A C31A H31A 109.5
N4A C31A H31B 109.5
H31A C31A H31B 109.5
N4A C31A H31C 109.5
H31A C31A H31C 109.5
H31B C31A H31C 109.5
N4A C30A H30A 109.5
N4A C30A H30B 109.5
H30A C30A H30B 109.5
N4A C30A H30C 109.5
H30A C30A H30C 109.5
H30B C30A H30C 109.5
O4A C29A N4A 121.1(14)
O4A C29A H29A 119.5
N4A C29A H29A 119.5
C30B N4B C29B 113(2)
C30B N4B C31B 80.9(15)
C29B N4B C31B 126(2)
N4B C31B C30B 45.4(8)
N4B C31B H31D 109.5
C30B C31B H31D 153.6
N4B C31B H31E 109.5
C30B C31B H31E 78.6
H31D C31B H31E 109.5
N4B C31B H31F 109.5
C30B C31B H31F 90.2
H31D C31B H31F 109.5
H31E C31B H31F 109.5
N4B C30B C31B 53.7(10)
N4B C30B H30D 109.5
C31B C30B H30D 129.3
N4B C30B H30E 109.5
C31B C30B H30E 56.0
H30D C30B H30E 109.5
N4B C30B H30F 109.5
C31B C30B H30F 121.2
H30D C30B H30F 109.5
H30E C30B H30F 109.5
O4B C29B N4B 115.3(17)
O4B C29B H29B 122.4
N4B C29B H29B 122.4
C7 N1 N2 107.0(2)
C6 C1 C2 122.9(3)
C6 C1 F1 118.2(4)
C2 C1 F1 118.9(4)
C23 C28 C27 119.4(3)
C23 C28 H28 120.3
C27 C28 H28 120.3
C26 C27 C28 120.9(3)
C26 C27 H27 119.5
C28 C27 H27 119.5
C6 C5 C4 121.0(3)
C6 C5 H5 119.5
C4 C5 H5 119.5
C1 C6 C5 118.2(3)
C1 C6 H6 120.9
C5 C6 H6 120.9
N1 C7 C8 110.5(2)
N1 C7 C4 118.3(2)
C8 C7 C4 131.3(2)
N3 C9 N2 124.4(2)
N3 C9 C8 127.8(2)
N2 C9 C8 107.8(2)
C9 C8 C11 117.5(2)
C9 C8 C7 104.3(2)
C11 C8 C7 137.8(2)
C11 C10 H10A 109.5
C11 C10 H10B 109.5
H10A C10 H10B 109.5
C11 C10 H10C 109.5
H10A C10 H10C 109.5
H10B C10 H10C 109.5
C12 C11 C8 115.5(2)
C12 C11 C10 122.5(3)
C8 C11 C10 121.9(2)
C11 C12 C13 121.0(2)
C11 C12 C14 120.3(2)
C13 C12 C14 118.6(2)
N3 C13 C12 123.6(2)
N3 C13 C16 113.9(2)
C12 C13 C16 122.4(2)
O1 C14 C15 122.0(3)
O1 C14 C12 121.4(3)
C15 C14 C12 116.6(3)
C14 C15 H15A 109.5
C14 C15 H15B 109.5
H15A C15 H15B 109.5
C14 C15 H15C 109.5
H15A C15 H15C 109.5
H15B C15 H15C 109.5
C22 C16 C17 119.1(3)
C22 C16 C13 118.8(3)
C17 C16 C13 121.5(2)
C27 C26 C25 118.9(3)
C27 C26 H26 120.5
C25 C26 H26 120.5
C24 C25 C26 121.0(3)
C24 C25 H25 119.5
C26 C25 H25 119.5
C25 C24 C23 119.8(3)
C25 C24 H24 120.1
C23 C24 H24 120.1
C24 C23 C28 120.0(3)
C24 C23 N2 120.3(2)
C28 C23 N2 119.7(2)
C21 C22 C16 120.6(3)
C21 C22 H22 119.7
C16 C22 H22 119.7
C20 C21 C22 120.2(3)
C20 C21 H21 119.9
C22 C21 H21 119.9
C21 C20 C19 120.5(3)
C21 C20 H20 119.8
C19 C20 H20 119.8
C20 C19 C17 120.1(3)
C20 C19 H19 119.9
C17 C19 H19 119.9
O2 C18 O3 123.6(3)
O2 C18 C17 123.1(3)
O3 C18 C17 113.2(3)
C19 C17 C16 119.4(3)
C19 C17 C18 119.8(3)
C16 C17 C18 120.8(2)
C4 C3 C2 120.1(3)
C4 C3 H3 120.0
C2 C3 H3 120.0
C18 O3 HO3 103(3)
C9 N3 C13 114.1(2)
C1 C2 C3 119.1(3)
C1 C2 H2 120.4
C3 C2 H2 120.4
N1 N2 C9 110.3(2)
N1 N2 C23 120.8(2)
C9 N2 C23 128.6(2)
C3 C4 C5 118.6(3)
C3 C4 C7 121.6(3)
C5 C4 C7 119.7(3)

loop_
_geom_bond_atom_site_label_1
_geom_bond_atom_site_label_2
_geom_bond_distance
F1 C1 1.367(4)
N4A C30A 1.322(14)
N4A C29A 1.341(9)
N4A C31A 1.481(14)
C31A H31A 0.9600
C31A H31B 0.9600
C31A H31C 0.9600
C30A H30A 0.9600
C30A H30B 0.9600
C30A H30C 0.9600
C29A O4A 1.244(12)
C29A H29A 0.9300
N4B C30B 1.315(19)
N4B C29B 1.341(9)
N4B C31B 1.489(19)
C31B C30B 1.82(2)
C31B H31D 0.9600
C31B H31E 0.9600
C31B H31F 0.9600
C30B H30D 0.9600
C30B H30E 0.9600
C30B H30F 0.9600
C29B O4B 1.261(15)
C29B H29B 0.9300
O1 C14 1.208(4)
N1 C7 1.336(3)
N1 N2 1.371(3)
C1 C6 1.352(6)
C1 C2 1.353(6)
C28 C23 1.379(4)
C28 C27 1.385(4)
C28 H28 0.9300
C27 C26 1.368(5)
C27 H27 0.9300
C5 C6 1.382(5)
C5 C4 1.388(4)
C5 H5 0.9300
C6 H6 0.9300
C7 C8 1.441(4)
C7 C4 1.475(4)
C9 N3 1.332(3)
C9 N2 1.378(3)
C9 C8 1.398(4)
C8 C11 1.414(4)
C10 C11 1.501(4)
C10 H10A 0.9600
C10 H10B 0.9600
C10 H10C 0.9600
C11 C12 1.396(4)
C12 C13 1.422(4)
C12 C14 1.511(4)
C13 N3 1.332(3)
C13 C16 1.489(4)
C14 C15 1.482(5)
C15 H15A 0.9600
C15 H15B 0.9600
C15 H15C 0.9600
C16 C22 1.388(4)
C16 C17 1.396(4)
C26 C25 1.378(5)
C26 H26 0.9300
C25 C24 1.370(4)
C25 H25 0.9300
C24 C23 1.378(4)
C24 H24 0.9300
C23 N2 1.422(3)
C22 C21 1.385(4)
C22 H22 0.9300
C21 C20 1.357(5)
C21 H21 0.9300
C20 C19 1.383(5)
C20 H20 0.9300
C19 C17 1.395(4)
C19 H19 0.9300
C18 O2 1.215(4)
C18 O3 1.312(4)
C18 C17 1.492(4)
C3 C4 1.382(4)
C3 C2 1.386(5)
C3 H3 0.9300
O3 HO3 0.809(19)
C2 H2 0.9300

loop_
_geom_hbond_atom_site_label_D
_geom_hbond_atom_site_label_H
_geom_hbond_atom_site_label_A
_geom_hbond_distance_DH
_geom_hbond_distance_HA
_geom_hbond_distance_DA
_geom_hbond_angle_DHA
_geom_hbond_site_symmetry_A
C28 H28 N3 0.93 2.53 3.008(4) 112.3 .
O3 HO3 O4A 0.809(19) 1.83(3) 2.584(16) 154(5) .
C6 H6 O1 0.93 2.48 3.317(5) 149.5 1_655
C31A H31C Cg1 0.93 2.84 3.444(12) 122.0 2_666

loop_
_geom_torsion_atom_site_label_1
_geom_torsion_atom_site_label_2
_geom_torsion_atom_site_label_3
_geom_torsion_atom_site_label_4
_geom_torsion
C30A N4A C29A O4A -58(2)
C31A N4A C29A O4A 176.6(15)
C29B N4B C31B C30B -112(3)
C29B N4B C30B C31B 125(3)
C30B N4B C29B O4B 59(3)
C31B N4B C29B O4B 155(2)
C23 C28 C27 C26 0.2(5)
C2 C1 C6 C5 -1.1(7)
F1 C1 C6 C5 179.2(4)
C4 C5 C6 C1 -0.8(7)
N2 N1 C7 C8 0.4(3)
N2 N1 C7 C4 -179.9(2)
N3 C9 C8 C11 8.5(4)
N2 C9 C8 C11 -172.9(2)
N3 C9 C8 C7 -176.9(3)
N2 C9 C8 C7 1.8(3)
N1 C7 C8 C9 -1.4(3)
C4 C7 C8 C9 179.0(3)
N1 C7 C8 C11 171.6(3)
C4 C7 C8 C11 -8.1(6)
C9 C8 C11 C12 -5.0(4)
C7 C8 C11 C12 -177.2(3)
C9 C8 C11 C10 171.4(3)
C7 C8 C11 C10 -0.9(5)
C8 C11 C12 C13 -0.9(4)
C10 C11 C12 C13 -177.2(3)
C8 C11 C12 C14 175.3(2)
C10 C11 C12 C14 -1.0(4)
C11 C12 C13 N3 5.0(4)
C14 C12 C13 N3 -171.3(2)
C11 C12 C13 C16 -171.1(2)
C14 C12 C13 C16 12.6(4)
C11 C12 C14 O1 66.4(4)
C13 C12 C14 O1 -117.3(3)
C11 C12 C14 C15 -110.4(3)
C13 C12 C14 C15 65.9(4)
N3 C13 C16 C22 -118.5(3)
C12 C13 C16 C22 57.9(4)
N3 C13 C16 C17 52.6(4)
C12 C13 C16 C17 -131.0(3)
C28 C27 C26 C25 0.8(6)
C27 C26 C25 C24 -0.9(5)
C26 C25 C24 C23 -0.2(5)
C25 C24 C23 C28 1.2(4)
C25 C24 C23 N2 -179.0(3)
C27 C28 C23 C24 -1.2(5)
C27 C28 C23 N2 179.0(3)
C17 C16 C22 C21 -0.5(5)
C13 C16 C22 C21 170.9(3)
C16 C22 C21 C20 -0.8(6)
C22 C21 C20 C19 1.3(6)
C21 C20 C19 C17 -0.5(6)
C20 C19 C17 C16 -0.8(5)
C20 C19 C17 C18 177.8(3)
C22 C16 C17 C19 1.3(4)
C13 C16 C17 C19 -169.8(3)
C22 C16 C17 C18 -177.3(3)
C13 C16 C17 C18 11.5(4)
O2 C18 C17 C19 -141.4(3)
O3 C18 C17 C19 38.1(4)
O2 C18 C17 C16 37.2(4)
O3 C18 C17 C16 -143.3(3)
N2 C9 N3 C13 177.0(2)
C8 C9 N3 C13 -4.6(4)
C12 C13 N3 C9 -2.2(4)
C16 C13 N3 C9 174.1(2)
C6 C1 C2 C3 2.2(7)
F1 C1 C2 C3 -178.1(4)
C4 C3 C2 C1 -1.5(6)
C7 N1 N2 C9 0.7(3)
C7 N1 N2 C23 -174.9(2)
N3 C9 N2 N1 177.1(2)
C8 C9 N2 N1 -1.6(3)
N3 C9 N2 C23 -7.7(4)
C8 C9 N2 C23 173.6(2)
C24 C23 N2 N1 -36.9(4)
C28 C23 N2 N1 142.9(3)
C24 C23 N2 C9 148.3(3)
C28 C23 N2 C9 -31.9(4)
C2 C3 C4 C5 -0.3(5)
C2 C3 C4 C7 -178.0(3)
C6 C5 C4 C3 1.4(6)
C6 C5 C4 C7 179.1(3)
N1 C7 C4 C3 124.2(3)
C8 C7 C4 C3 -56.2(5)
N1 C7 C4 C5 -53.5(4)
C8 C7 C4 C5 126.2(3)

loop_
_publcif_info_datablock.id
_publcif_info_datablock.publ_exptl
_publcif_info_datablock.publ_geom
_publcif_info_datablock.structure
{bd05d215-6ae7-4cf2-b404-200b844c900f} y y y

loop_
_publcif_info_exptl_table_extra_item
sin_theta_over_lambda_max

loop_
_publcif_info_cif.paper_type
EE

loop_
_publcif_info_tables.block_id
_publcif_info_tables.reference_item
{bd05d215-6ae7-4cf2-b404-200b844c900f} '_publcif_info_datablock.publ_exptl'
{bd05d215-6ae7-4cf2-b404-200b844c900f} '_geom_hbond_atom_site_label_D'
